data_2227936
loop_
_publ_author_name
'Tumanov, Nikolay A.'
'Timakova, Evgenia V.'
'Boldyreva, Elena V.'

_publ_section_title
;
 Tribenzoatobismuth(III): a new polymorph
;
_journal_coeditor_code RK2224
_journal_issue 10
_journal_name_full 'Acta Crystallographica Section E'
_journal_page_first m1248
_journal_paper_doi 10.1107/S1600536810035543
_journal_volume 66
_journal_year 2010
_chemical_formula_iupac '[Bi (C7 H5 O2)3]'
_chemical_formula_moiety 'C21 H15 Bi O6'
_chemical_formula_sum 'C21 H15 Bi O6'
_chemical_formula_weight 572.31
_chemical_name_common 'bismuth tribenzoate'
_chemical_name_systematic
;
Tribenzoatobismuth(III)
;
_space_group_IT_number 146
_symmetry_cell_setting trigonal
_symmetry_space_group_name_Hall 'R 3'
_symmetry_space_group_name_H-M 'R 3 :H'
_atom_sites_solution_hydrogens geom
_atom_sites_solution_primary direct
_atom_sites_solution_secondary difmap
_cell_angle_alpha 90.00
_cell_angle_beta 90.00
_cell_angle_gamma 120.00
_cell_formula_units_Z 3
_cell_length_a 19.5608(19)
_cell_length_b 19.5608(19)
_cell_length_c 4.0967(5)
_cell_measurement_reflns_used 964
_cell_measurement_temperature 295(2)
_cell_measurement_theta_max 27.9774
_cell_measurement_theta_min 3.5966
_cell_volume 1357.5(2)
_computing_cell_refinement '<i>CrysAlis Pro</i>, (Oxford Diffraction, 2010)'
_computing_data_collection '<i>CrysAlis Pro</i>, (Oxford Diffraction, 2010)'
_computing_data_reduction '<i>CrysAlis Pro</i>, (Oxford Diffraction, 2010)'
_computing_molecular_graphics '<i>Mercury</i> (Macrae <i>et al.</i>, 2006)'
_computing_publication_material '<i>publCIF</i> (Westrip, 2010) and <i>enCIFer</i> (Allen <i>et al.</i>, 2004)'
_computing_structure_refinement '<i>SHELXL97</i> (Sheldrick, 2008)'
_computing_structure_solution '<i>SHELXS97</i> (Sheldrick, 2008)'
_diffrn_ambient_temperature 295(2)
_diffrn_detector_area_resol_mean 10.3457
_diffrn_measured_fraction_theta_full 0.996
_diffrn_measured_fraction_theta_max 0.955
_diffrn_measurement_device_type 'Oxford Diffraction Gemini R Ultra'
_diffrn_measurement_method \w
_diffrn_radiation_monochromator graphite
_diffrn_radiation_source 'fine--focus sealed tube'
_diffrn_radiation_type MoK\a
_diffrn_radiation_wavelength 0.71073
_diffrn_reflns_av_R_equivalents 0.0873
_diffrn_reflns_av_sigmaI/netI 0.1466
_diffrn_reflns_limit_h_max 20
_diffrn_reflns_limit_h_min -25
_diffrn_reflns_limit_k_max 25
_diffrn_reflns_limit_k_min -16
_diffrn_reflns_limit_l_max 5
_diffrn_reflns_limit_l_min -5
_diffrn_reflns_number 3909
_diffrn_reflns_theta_full 25.00
_diffrn_reflns_theta_max 28.01
_diffrn_reflns_theta_min 3.61
_diffrn_standards_number 0
_exptl_absorpt_coefficient_mu 9.766
_exptl_absorpt_correction_T_max 1.00000
_exptl_absorpt_correction_T_min 0.95443
_exptl_absorpt_correction_type multi-scan
_exptl_absorpt_process_details
;
(<i>CrysAlis Pro</i>; Oxford Diffraction, 2010)
;
_exptl_crystal_colour colourless
_exptl_crystal_density_diffrn 2.098
_exptl_crystal_density_method 'not measured'
_exptl_crystal_description needle
_exptl_crystal_F_000 816
_exptl_crystal_size_max 0.07
_exptl_crystal_size_mid 0.01
_exptl_crystal_size_min 0.01
_refine_diff_density_max 1.52
_refine_diff_density_min -0.68
_refine_ls_abs_structure_details 'Flack (1983), 622 Friedel pairs'
_refine_ls_abs_structure_Flack -0.034(12)
_refine_ls_extinction_method none
_refine_ls_goodness_of_fit_ref 0.756
_refine_ls_hydrogen_treatment constr
_refine_ls_matrix_type full
_refine_ls_number_parameters 84
_refine_ls_number_reflns 1355
_refine_ls_number_restraints 0
_refine_ls_restrained_S_all 0.756
_refine_ls_R_factor_all 0.0556
_refine_ls_R_factor_gt 0.0419
_refine_ls_shift/su_max 0.000
_refine_ls_shift/su_mean 0.000
_refine_ls_structure_factor_coef Fsqd
_refine_ls_weighting_details 'calc w=1/[\s^2^(Fo^2^)+(0.0000P)^2^] where P=(Fo^2^+2Fc^2^)/3'
_refine_ls_weighting_scheme calc
_refine_ls_wR_factor_gt 0.0465
_refine_ls_wR_factor_ref 0.0490
_reflns_number_gt 1076
_reflns_number_total 1355
_reflns_threshold_expression I>2\s(I)
_cod_data_source_file rk2224.cif
_cod_data_source_block I
_cod_original_sg_symbol_H-M 'R 3'
_cod_database_code 2227936
_cod_database_fobs_code 2227936

loop_
_symmetry_equiv_pos_as_xyz
'x, y, z'
'-y, x-y, z'
'-x+y, -x, z'
'x+2/3, y+1/3, z+1/3'
'-y+2/3, x-y+1/3, z+1/3'
'-x+y+2/3, -x+1/3, z+1/3'
'x+1/3, y+2/3, z+2/3'
'-y+1/3, x-y+2/3, z+2/3'
'-x+y+1/3, -x+2/3, z+2/3'

loop_
_atom_site_type_symbol
_atom_site_label
_atom_site_fract_x
_atom_site_fract_y
_atom_site_fract_z
_atom_site_U_iso_or_equiv
_atom_site_adp_type
_atom_site_calc_flag
_atom_site_refinement_flags
_atom_site_occupancy
_atom_site_disorder_assembly
_atom_site_disorder_group
Bi Bi1 0.0000 1.0000 0.0000 0.02741(15) Uani d S 1 . .
O O1 0.0761(3) 0.9819(3) 0.3632(14) 0.0364(15) Uani d . 1 . .
O O2 0.0144(3) 0.8798(3) 0.0486(14) 0.0401(15) Uani d . 1 . .
C C1 0.0647(5) 0.9145(5) 0.271(2) 0.0275(19) Uani d . 1 . .
C C2 0.1132(4) 0.8836(4) 0.4092(19) 0.0264(19) Uani d . 1 . .
C C7 0.1798(5) 0.9308(5) 0.585(2) 0.036(2) Uani d . 1 . .
H H7 0.1952 0.9835 0.6222 0.043 Uiso calc R 1 . .
C C6 0.2236(5) 0.8990(5) 0.7059(19) 0.038(2) Uani d . 1 . .
H H6 0.2682 0.9307 0.8307 0.045 Uiso calc R 1 . .
C C3 0.0925(5) 0.8056(5) 0.3449(19) 0.041(2) Uani d . 1 . .
H H3 0.0483 0.7739 0.2184 0.049 Uiso calc R 1 . .
C C4 0.1376(6) 0.7756(5) 0.469(2) 0.048(3) Uani d . 1 . .
H H4 0.1233 0.7232 0.4309 0.058 Uiso calc R 1 . .
C C5 0.2038(6) 0.8234(6) 0.649(2) 0.043(2) Uani d . 1 . .
H H5 0.2349 0.8038 0.7311 0.052 Uiso calc R 1 . .

loop_
_atom_site_aniso_label
_atom_site_aniso_U_11
_atom_site_aniso_U_22
_atom_site_aniso_U_33
_atom_site_aniso_U_12
_atom_site_aniso_U_13
_atom_site_aniso_U_23
Bi1 0.02780(19) 0.02780(19) 0.0267(3) 0.01390(9) 0.000 0.000
O1 0.035(4) 0.030(4) 0.043(4) 0.015(3) 0.005(3) -0.001(3)
O2 0.034(4) 0.045(4) 0.042(4) 0.020(3) 0.000(3) -0.013(3)
C1 0.027(5) 0.028(5) 0.030(5) 0.016(4) 0.006(4) 0.007(4)
C2 0.023(5) 0.026(5) 0.029(5) 0.011(4) 0.003(4) 0.001(4)
C7 0.040(6) 0.036(5) 0.040(6) 0.025(5) 0.002(4) 0.000(4)
C6 0.035(5) 0.040(6) 0.040(6) 0.020(5) -0.002(4) 0.001(5)
C3 0.055(6) 0.046(6) 0.035(6) 0.035(5) 0.002(5) 0.005(5)
C4 0.066(7) 0.035(6) 0.056(7) 0.035(6) 0.009(5) 0.014(5)
C5 0.050(6) 0.061(7) 0.040(6) 0.043(6) 0.008(5) 0.019(5)

loop_
_atom_type_symbol
_atom_type_description
_atom_type_scat_dispersion_real
_atom_type_scat_dispersion_imag
_atom_type_scat_source
C C 0.0033 0.0016 'International Tables Vol C Tables 4.2.6.8 and 6.1.1.4'
H H 0.0000 0.0000 'International Tables Vol C Tables 4.2.6.8 and 6.1.1.4'
O O 0.0106 0.0060 'International Tables Vol C Tables 4.2.6.8 and 6.1.1.4'
Bi Bi -4.1077 10.2566 'International Tables Vol C Tables 4.2.6.8 and 6.1.1.4'

loop_
_geom_angle_atom_site_label_1
_geom_angle_atom_site_label_2
_geom_angle_atom_site_label_3
_geom_angle_site_symmetry_1
_geom_angle_site_symmetry_3
_geom_angle
_geom_angle_publ_flag
O1 Bi1 O1 . 2_675 81.2(2) ?
O1 Bi1 O2 . 2_675 76.50(17) ?
O1 Bi1 O2 . . 53.78(18) no
O1 Bi1 O2 2_675 . 131.88(18) ?
O2 Bi1 O2 2_675 . 119.38(4) ?
C1 O1 Bi1 . . 100.2(5) ?
C1 O2 Bi1 . . 88.5(4) ?
O2 C1 O1 . . 117.2(7) ?
O2 C1 C2 . . 123.1(7) ?
O1 C1 C2 . . 119.5(8) ?
C1 C2 C7 . . 121.2(7) no
C1 C2 C3 . . 118.9(7) no
C2 C3 C4 . . 120.0(8) no
C3 C4 C5 . . 119.6(8) no
C4 C5 C6 . . 119.8(8) no
C5 C6 C7 . . 122.0(8) no
C6 C7 C2 . . 118.8(8) no
C7 C2 C3 . . 119.8(8) no
C2 C7 H7 . . 120.6 no
C6 C7 H7 . . 120.6 no
C5 C6 H6 . . 119.0 no
C7 C6 H6 . . 119.0 no
C4 C3 H3 . . 120.0 no
C2 C3 H3 . . 120.0 no
C5 C4 H4 . . 120.2 no
C3 C4 H4 . . 120.2 no
C6 C5 H5 . . 120.1 no
C4 C5 H5 . . 120.1 no

loop_
_geom_bond_atom_site_label_1
_geom_bond_atom_site_label_2
_geom_bond_site_symmetry_2
_geom_bond_distance
_geom_bond_publ_flag
Bi1 O1 . 2.254(5) ?
Bi1 O2 . 2.513(5) ?
Bi1 C1 . 2.782(8) ?
O1 C1 . 1.280(8) ?
O2 C1 . 1.260(8) ?
C1 C2 . 1.472(10) ?
C2 C3 . 1.394(10) no
C3 C4 . 1.378(10) no
C4 C5 . 1.372(12) no
C5 C6 . 1.349(10) no
C6 C7 . 1.379(10) no
C7 C2 . 1.364(10) no
C7 H7 . 0.9300 no
C6 H6 . 0.9300 no
C3 H3 . 0.9300 no
C4 H4 . 0.9300 no
C5 H5 . 0.9300 no

loop_
_geom_torsion_atom_site_label_1
_geom_torsion_atom_site_label_2
_geom_torsion_atom_site_label_3
_geom_torsion_atom_site_label_4
_geom_torsion_site_symmetry_1
_geom_torsion_site_symmetry_2
_geom_torsion_site_symmetry_3
_geom_torsion_site_symmetry_4
_geom_torsion
_geom_torsion_publ_flag
O1 Bi1 O1 C1 2_675 . . . 165.2(4) no
O1 Bi1 O1 C1 3_465 . . . 82.8(5) no
O2 Bi1 O1 C1 2_675 . . . -140.1(5) no
O1 Bi1 O2 C1 . . . . -3.1(4) no
O2 Bi1 O1 C1 3_465 . . . 102.3(5) no
O1 Bi1 O2 C1 2_675 . . . -27.3(5) no
O1 Bi1 O2 C1 3_465 . . . -92.0(5) no
O2 Bi1 O2 C1 2_675 . . . 38.8(5) no
O2 Bi1 O2 C1 3_465 . . . -125.6(4) no
Bi1 O2 C1 O1 . . . . 5.0(7) no
Bi1 O2 C1 C2 . . . . -171.0(7) no
Bi1 O1 C1 O2 . . . . -5.7(8) no
Bi1 O1 C1 C2 . . . . 170.5(6) no
O2 C1 C2 C7 . . . . 163.1(8) ?
O1 C1 C2 C7 . . . . -12.8(11) ?
O2 C1 C2 C3 . . . . -13.7(11) ?
O1 C1 C2 C3 . . . . 170.4(7) ?
C3 C2 C7 C6 . . . . -2.5(12) no
C1 C2 C7 C6 . . . . -179.2(7) no
C2 C7 C6 C5 . . . . 1.7(13) no
C7 C2 C3 C4 . . . . 2.4(12) no
C1 C2 C3 C4 . . . . 179.2(8) no
C2 C3 C4 C5 . . . . -1.5(13) no
C7 C6 C5 C4 . . . . -0.9(13) no
C3 C4 C5 C6 . . . . 0.8(13) no
